data_7053160
loop_
_publ_author_name
'Gil-Garc\'ia, Rub\'en'
'Fraile, Roberto'
'Donnadieu, Bruno'
'Madariaga, Gotzon'
'Januskaitis, Vaidas'
'Rovira, Jordi'
'Gonz\'alez, Luc\'ia'
'Borr\'as, Joaqu\'in'
'Arn\'aiz, Francisco Javier'
'Garc\'ia-Tojal, Javier'

_publ_section_title
;
 Desulfurization processes of thiosemicarbazonecopper(ii) derivatives in
 acidic and basic aqueous media
;
_journal_issue 11
_journal_name_full 'New Journal of Chemistry'
_journal_page_first 3568
_journal_paper_doi 10.1039/c3nj00321c
_journal_volume 37
_journal_year 2013
_chemical_formula_sum 'C8 H8 Cu N6 O3 S2'
_chemical_formula_weight 363.86
_chemical_name_systematic
;
 ?
;
_space_group_IT_number 14
_symmetry_cell_setting monoclinic
_symmetry_space_group_name_Hall '-P 2yn'
_symmetry_space_group_name_H-M 'P 1 21/n 1'
_atom_sites_solution_hydrogens geom
_atom_sites_solution_primary direct
_atom_sites_solution_secondary difmap
_audit_creation_date 2013-05-06T13:20:40-00:00
_audit_creation_method 'WinGX routine CIF_UPDATE'
_cell_angle_alpha 90
_cell_angle_beta 105.16(8)
_cell_angle_gamma 90
_cell_formula_units_Z 8
_cell_length_a 10.133(9)
_cell_length_b 20.184(7)
_cell_length_c 13.385(6)
_cell_measurement_temperature 293(2)
_cell_volume 2642(3)
_computing_cell_refinement 'Stoe IPDS Software (Stoe, 1998)'
_computing_data_collection 'Stoe IPDS Software (Stoe, 1998)'
_computing_data_reduction 'Stoe IPDS Software (Stoe, 1998)'
_computing_molecular_graphics 'CrystalMaker 4.1 (Palmer, D.C., 1994-2001)'
_computing_publication_material 'WinGX publication routines (Farrugia, 1999)'
_computing_structure_refinement 'SHELXL-97 (Sheldrick, 2008)'
_diffrn_ambient_temperature 293(2)
_diffrn_measured_fraction_theta_full 0.964
_diffrn_measured_fraction_theta_max 0.951
_diffrn_measurement_device_type 'Stoe IPDS I'
_diffrn_measurement_method 'Phi scans'
_diffrn_radiation_monochromator graphite
_diffrn_radiation_type MoK\a
_diffrn_radiation_wavelength 0.71069
_diffrn_reflns_av_R_equivalents 0.3645
_diffrn_reflns_av_unetI/netI 0.5721
_diffrn_reflns_limit_h_max 12
_diffrn_reflns_limit_h_min -12
_diffrn_reflns_limit_k_max 23
_diffrn_reflns_limit_k_min -24
_diffrn_reflns_limit_l_max 14
_diffrn_reflns_limit_l_min -15
_diffrn_reflns_number 12505
_diffrn_reflns_theta_full 25
_diffrn_reflns_theta_max 25.85
_diffrn_reflns_theta_min 2.26
_exptl_absorpt_coefficient_mu 1.985
_exptl_crystal_colour_modifier bluish
_exptl_crystal_colour_primary green
_exptl_crystal_density_diffrn 1.829
_exptl_crystal_density_method 'not measured'
_exptl_crystal_description prismatic
_exptl_crystal_F_000 1464
_exptl_crystal_size_max 0.20
_exptl_crystal_size_mid 0.18
_exptl_crystal_size_min 0.14
_refine_diff_density_max 0.351
_refine_diff_density_min -0.428
_refine_diff_density_rms 0.082
_refine_ls_extinction_method none
_refine_ls_goodness_of_fit_ref 0.581
_refine_ls_hydrogen_treatment constr
_refine_ls_matrix_type full
_refine_ls_number_parameters 361
_refine_ls_number_reflns 4863
_refine_ls_number_restraints 0
_refine_ls_restrained_S_all 0.581
_refine_ls_R_factor_all 0.3127
_refine_ls_R_factor_gt 0.0466
_refine_ls_shift/su_max 0
_refine_ls_shift/su_mean 0
_refine_ls_structure_factor_coef Fsqd
_refine_ls_weighting_details 'calc w=1/[\s^2^(Fo^2^)+(0.0000P)^2^+0.0000P] where P=(Fo^2^+2Fc^2^)/3'
_refine_ls_weighting_scheme calc
_refine_ls_wR_factor_ref 0.1184
_reflns_number_gt 897
_reflns_number_total 4863
_reflns_threshold_expression >2\s(I)
_cod_data_source_file c3nj00321c.txt
_cod_data_source_block culatp-1
_cod_original_sg_symbol_H-M 'P 21/n'
_cod_database_code 7053160

loop_
_symmetry_equiv_pos_as_xyz
'x, y, z'
'-x+1/2, y+1/2, -z+1/2'
'-x, -y, -z'
'x-1/2, -y-1/2, z-1/2'

loop_
_atom_site_label
_atom_site_fract_x
_atom_site_fract_y
_atom_site_fract_z
_atom_site_U_iso_or_equiv
_atom_site_adp_type
_atom_site_calc_flag
_atom_site_refinement_flags
_atom_site_occupancy
_atom_site_type_symbol
Cu1 0.88116(19) 0.41299(9) 0.10874(17) 0.0489(6) Uani d . 1 Cu
Cu2 1.1460(2) 0.35398(9) 0.35966(19) 0.0516(7) Uani d . 1 Cu
S3 1.0794(4) 0.3559(2) 0.1199(4) 0.0512(13) Uani d . 1 S
S4 1.1752(4) 0.5881(2) 0.1256(4) 0.0600(14) Uani d . 1 S
S5 0.9478(4) 0.40771(19) 0.3594(4) 0.0539(13) Uani d . 1 S
S6 0.8594(5) 0.1794(2) 0.3316(5) 0.0875(18) Uani d . 1 S
C7 0.6696(17) 0.3232(8) 0.0979(13) 0.053(5) Uani d . 1 C
H7 0.6231 0.2831 0.0897 0.08 Uiso calc R 1 H
O8 1.5031(10) 0.4059(5) 0.6138(10) 0.074(4) Uani d . 1 O
N9 1.2257(13) 0.4444(5) 0.3611(9) 0.044(4) Uani d . 1 N
O10 1.2930(10) 0.3695(4) 0.5723(8) 0.057(3) Uani d . 1 O
N11 0.9370(13) 0.5393(6) 0.3714(11) 0.067(5) Uani d . 1 N
H11A 0.9717 0.5782 0.3713 0.1 Uiso calc R 1 H
H11B 0.8531 0.535 0.3727 0.1 Uiso calc R 1 H
N12 0.8743(14) 0.2691(6) 0.1018(11) 0.052(4) Uani d . 1 N
H12 0.8395 0.23 0.0974 0.078 Uiso calc R 1 H
C13 1.0108(16) 0.4876(8) 0.3695(12) 0.040(5) Uani d . 1 C
C14 0.5990(15) 0.3855(6) 0.1059(12) 0.041(5) Uani d . 1 C
N15 1.3359(13) 0.3288(7) 0.3534(10) 0.054(4) Uani d . 1 N
N16 1.1414(13) 0.4976(5) 0.3675(10) 0.043(4) Uani d . 1 N
H16 1.173 0.5373 0.3701 0.064 Uiso calc R 1 H
N17 0.7939(13) 0.3257(5) 0.1026(10) 0.049(4) Uani d . 1 N
N18 0.1015(16) 0.6850(7) 0.3925(12) 0.066(4) Uani d . 1 N
C19 1.6109(18) 0.3138(9) 0.3609(13) 0.062(5) Uani d . 1 C
H19 1.7025 0.3081 0.3627 0.092 Uiso calc R 1 H
C20 0.9838(15) 0.2305(6) 0.3542(13) 0.042(5) Uani d . 1 C
N21 0.9607(13) 0.4990(6) 0.1170(10) 0.046(4) Uani d . 1 N
N22 1.3808(16) 0.4166(6) 0.5995(10) 0.052(3) Uani d . 1 N
O23 1.3360(11) 0.4722(5) 0.6058(10) 0.069(4) Uani d . 1 O
O24 -0.0204(12) 0.6744(5) 0.3831(11) 0.090(5) Uani d . 1 O
O25 0.1848(10) 0.6363(5) 0.3993(9) 0.071(4) Uani d . 1 O
C26 0.4191(16) 0.4535(8) 0.1156(13) 0.049(5) Uani d . 1 C
H26 0.3273 0.46 0.1126 0.073 Uiso calc R 1 H
C27 0.5084(16) 0.5063(8) 0.1318(14) 0.054(5) Uani d . 1 C
H27 0.478 0.548 0.1452 0.081 Uiso calc R 1 H
C28 0.4672(14) 0.3921(8) 0.1042(13) 0.051(5) Uani d . 1 C
H28 0.4098 0.3554 0.0954 0.077 Uiso calc R 1 H
N29 1.0810(12) 0.2258(5) 0.1134(11) 0.051(4) Uani d . 1 N
H29A 1.0432 0.1876 0.1126 0.076 Uiso calc R 1 H
H29B 1.167 0.2286 0.1176 0.076 Uiso calc R 1 H
O30 0.1493(12) 0.7433(5) 0.4015(11) 0.085(5) Uani d . 1 O
C31 1.4187(15) 0.3860(8) 0.3616(13) 0.046(5) Uani d . 1 C
C32 1.0094(16) 0.2784(7) 0.1083(13) 0.040(4) Uani d . 1 C
N33 0.6880(11) 0.4394(6) 0.1183(10) 0.041(3) Uani d . 1 N
C34 1.526(2) 0.2612(9) 0.3529(15) 0.067(6) Uani d . 1 C
H34 1.5609 0.2191 0.3472 0.1 Uiso calc R 1 H
N35 1.0774(13) 0.2662(6) 0.3682(11) 0.056(4) Uani d . 1 N
C37 1.0479(15) 0.5347(7) 0.1210(13) 0.043(5) Uani d . 1 C
C38 1.3889(18) 0.2677(7) 0.3528(14) 0.059(5) Uani d . 1 C
H38 1.3349 0.2304 0.3523 0.089 Uiso calc R 1 H
C39 0.6390(15) 0.4983(7) 0.1284(13) 0.046(5) Uani d . 1 C
H39 0.6953 0.5352 0.1333 0.069 Uiso calc R 1 H
C41 1.5578(16) 0.3769(9) 0.3666(13) 0.058(5) Uani d . 1 C
H41 1.6152 0.4135 0.3738 0.087 Uiso calc R 1 H
C47 1.3552(17) 0.4491(8) 0.3641(13) 0.054(5) Uani d . 1 C
H47 1.4012 0.4892 0.3676 0.082 Uiso calc R 1 H

loop_
_atom_site_aniso_label
_atom_site_aniso_U_11
_atom_site_aniso_U_22
_atom_site_aniso_U_33
_atom_site_aniso_U_12
_atom_site_aniso_U_13
_atom_site_aniso_U_23
Cu1 0.0431(12) 0.0351(11) 0.0671(18) -0.0046(10) 0.0118(12) 0.0004(12)
Cu2 0.0475(13) 0.0369(11) 0.0689(18) -0.0058(10) 0.0126(12) 0.0002(12)
S3 0.048(3) 0.044(2) 0.060(4) -0.003(2) 0.010(3) -0.001(2)
S4 0.046(3) 0.050(3) 0.081(4) -0.008(2) 0.012(2) 0.000(3)
S5 0.050(3) 0.043(2) 0.067(4) -0.002(2) 0.014(2) -0.007(2)
S6 0.079(3) 0.068(3) 0.117(5) -0.018(3) 0.029(3) -0.002(3)
C7 0.050(11) 0.061(11) 0.044(13) -0.039(9) 0.005(9) 0.004(9)
O8 0.021(6) 0.069(8) 0.127(11) 0.003(6) 0.011(6) -0.004(7)
N9 0.052(9) 0.032(7) 0.036(10) -0.002(6) -0.008(7) 0.001(6)
O10 0.067(7) 0.037(6) 0.061(9) 0.000(5) 0.004(6) 0.000(5)
N11 0.068(10) 0.050(8) 0.081(13) 0.020(8) 0.018(9) -0.011(8)
N12 0.056(9) 0.042(8) 0.066(12) 0.001(7) 0.028(8) -0.008(7)
C13 0.026(9) 0.053(10) 0.033(11) 0.002(7) -0.007(8) 0.001(8)
C14 0.059(11) 0.010(7) 0.049(13) -0.012(8) 0.006(9) 0.002(7)
N15 0.057(9) 0.070(10) 0.033(10) 0.010(8) 0.011(7) -0.002(7)
N16 0.045(8) 0.020(6) 0.059(11) -0.001(6) 0.006(7) 0.004(7)
N17 0.049(9) 0.042(8) 0.057(11) -0.004(7) 0.016(8) -0.021(7)
N18 0.061(11) 0.062(10) 0.081(13) -0.011(9) 0.031(9) -0.005(9)
C19 0.066(12) 0.066(12) 0.044(14) 0.006(11) -0.003(10) -0.005(10)
C20 0.052(10) 0.019(7) 0.062(13) -0.010(7) 0.027(9) 0.007(8)
N21 0.045(8) 0.041(8) 0.056(11) -0.022(7) 0.019(7) 0.001(7)
N22 0.069(9) 0.034(7) 0.048(9) 0.016(8) 0.008(7) -0.014(7)
O23 0.068(8) 0.035(6) 0.108(12) 0.009(6) 0.028(8) -0.022(6)
O24 0.049(8) 0.068(8) 0.160(15) -0.007(6) 0.042(8) 0.010(8)
O25 0.055(7) 0.053(7) 0.111(11) 0.006(6) 0.034(7) -0.019(7)
C26 0.043(11) 0.057(11) 0.045(13) 0.008(9) 0.009(9) 0.000(9)
C27 0.053(12) 0.048(10) 0.065(14) 0.008(10) 0.021(10) -0.001(9)
C28 0.023(9) 0.073(12) 0.059(14) -0.007(8) 0.012(8) 0.014(9)
N29 0.032(8) 0.033(7) 0.078(12) 0.004(6) -0.001(7) -0.015(7)
O30 0.080(9) 0.050(7) 0.127(14) 0.004(7) 0.028(9) 0.005(8)
C31 0.033(9) 0.071(12) 0.037(12) -0.014(9) 0.012(8) 0.013(9)
C32 0.035(10) 0.035(8) 0.051(13) 0.007(8) 0.010(8) -0.001(8)
N33 0.043(7) 0.049(7) 0.037(9) 0.014(6) 0.017(6) 0.016(6)
C34 0.073(14) 0.044(11) 0.084(17) 0.014(10) 0.023(12) -0.022(10)
N35 0.061(10) 0.037(8) 0.078(13) 0.010(7) 0.034(9) 0.015(7)
C37 0.030(10) 0.038(9) 0.055(13) 0.008(7) 0.000(8) 0.006(8)
C38 0.070(13) 0.032(9) 0.078(16) 0.002(9) 0.022(11) 0.000(9)
C39 0.037(10) 0.032(8) 0.064(14) 0.002(8) 0.005(9) -0.010(9)
C41 0.050(11) 0.072(12) 0.059(15) -0.004(10) 0.028(10) 0.013(10)
C47 0.047(11) 0.054(11) 0.051(14) 0.015(9) -0.008(9) 0.005(9)

loop_
_atom_type_symbol
_atom_type_description
_atom_type_scat_dispersion_real
_atom_type_scat_dispersion_imag
_atom_type_scat_source
C C 0.0033 0.0016 'International Tables Vol C Tables 4.2.6.8 and 6.1.1.4'
H H 0 0 'International Tables Vol C Tables 4.2.6.8 and 6.1.1.4'
N N 0.0061 0.0033 'International Tables Vol C Tables 4.2.6.8 and 6.1.1.4'
O O 0.0106 0.006 'International Tables Vol C Tables 4.2.6.8 and 6.1.1.4'
S S 0.1246 0.1234 'International Tables Vol C Tables 4.2.6.8 and 6.1.1.4'
Cu Cu 0.3201 1.2651 'International Tables Vol C Tables 4.2.6.8 and 6.1.1.4'

loop_
_geom_angle_atom_site_label_1
_geom_angle_atom_site_label_2
_geom_angle_atom_site_label_3
_geom_angle
N21 Cu1 N17 177.8(5)
N21 Cu1 N33 98.9(5)
N17 Cu1 N33 79.1(5)
N21 Cu1 S3 96.0(4)
N17 Cu1 S3 85.9(4)
N33 Cu1 S3 163.1(3)
N35 Cu2 N9 175.9(5)
N35 Cu2 N15 97.8(5)
N9 Cu2 N15 80.9(5)
N35 Cu2 S5 96.1(4)
N9 Cu2 S5 85.4(4)
N15 Cu2 S5 166.0(4)
C32 S3 Cu1 96.8(5)
C13 S5 Cu2 97.8(6)
N17 C7 C14 118.0(13)
N17 C7 H7 121
C14 C7 H7 121
C47 N9 N16 124.8(13)
C47 N9 Cu2 117.9(11)
N16 N9 Cu2 117.1(9)
C13 N11 H11A 120
C13 N11 H11B 120
H11A N11 H11B 120
C32 N12 N17 117.5(12)
C32 N12 H12 121.3
N17 N12 H12 121.3
N11 C13 N16 117.3(14)
N11 C13 S5 123.6(12)
N16 C13 S5 118.9(12)
C28 C14 N33 122.4(13)
C28 C14 C7 126.1(13)
N33 C14 C7 111.4(12)
C38 N15 C31 121.2(14)
C38 N15 Cu2 128.2(12)
C31 N15 Cu2 110.2(9)
C13 N16 N9 120.6(11)
C13 N16 H16 119.7
N9 N16 H16 119.7
C7 N17 N12 123.2(13)
C7 N17 Cu1 118.4(11)
N12 N17 Cu1 118.3(9)
O24 N18 O30 121.4(15)
O24 N18 O25 120.0(14)
O30 N18 O25 118.4(14)
C34 C19 C41 118.5(17)
C34 C19 H19 120.7
C41 C19 H19 120.7
N35 C20 S6 177.1(14)
C37 N21 Cu1 153.8(13)
O23 N22 O8 122.1(14)
O23 N22 O10 117.2(13)
O8 N22 O10 120.6(12)
C28 C26 C27 119.0(15)
C28 C26 H26 120.5
C27 C26 H26 120.5
C39 C27 C26 120.9(15)
C39 C27 H27 119.6
C26 C27 H27 119.6
C14 C28 C26 118.4(14)
C14 C28 H28 120.8
C26 C28 H28 120.8
C32 N29 H29A 120
C32 N29 H29B 120
H29A N29 H29B 120
C41 C31 N15 117.7(14)
C41 C31 C47 124.6(15)
N15 C31 C47 117.8(13)
N29 C32 N12 115.8(13)
N29 C32 S3 122.7(12)
N12 C32 S3 121.3(11)
C39 N33 C14 118.0(12)
C39 N33 Cu1 129.2(10)
C14 N33 Cu1 112.6(9)
C19 C34 C38 122.4(16)
C19 C34 H34 118.8
C38 C34 H34 118.8
C20 N35 Cu2 148.6(11)
N21 C37 S4 179.2(16)
N15 C38 C34 119.0(15)
N15 C38 H38 120.5
C34 C38 H38 120.5
N33 C39 C27 121.1(15)
N33 C39 H39 119.5
C27 C39 H39 119.5
C19 C41 C31 120.9(15)
C19 C41 H41 119.5
C31 C41 H41 119.5
N9 C47 C31 112.9(15)
N9 C47 H47 123.6
C31 C47 H47 123.6

loop_
_geom_bond_atom_site_label_1
_geom_bond_atom_site_label_2
_geom_bond_distance
Cu1 N21 1.906(12)
Cu1 N17 1.964(11)
Cu1 N33 2.065(11)
Cu1 S3 2.286(5)
Cu2 N35 1.918(13)
Cu2 N9 1.993(11)
Cu2 N15 2.013(13)
Cu2 S5 2.282(5)
S3 C32 1.707(14)
S4 C37 1.669(16)
S5 C13 1.727(15)
S6 C20 1.595(14)
C7 N17 1.245(17)
C7 C14 1.463(19)
C7 H7 0.93
O8 N22 1.223(14)
N9 C47 1.305(17)
N9 N16 1.389(15)
O10 N22 1.289(14)
N11 C13 1.288(16)
N11 H11A 0.86
N11 H11B 0.86
N12 C32 1.362(17)
N12 N17 1.405(14)
N12 H12 0.86
C13 N16 1.346(18)
C14 C28 1.337(18)
C14 N33 1.395(15)
N15 C38 1.346(17)
N15 C31 1.414(16)
N16 H16 0.86
N18 O24 1.227(15)
N18 O30 1.266(15)
N18 O25 1.283(15)
C19 C34 1.35(2)
C19 C41 1.39(2)
C19 H19 0.93
C20 N35 1.165(15)
N21 C37 1.130(14)
N22 O23 1.222(13)
C26 C28 1.356(19)
C26 C27 1.38(2)
C26 H26 0.93
C27 C39 1.345(19)
C27 H27 0.93
C28 H28 0.93
N29 C32 1.279(15)
N29 H29A 0.86
N29 H29B 0.86
C31 C41 1.405(19)
C31 C47 1.43(2)
N33 C39 1.309(16)
C34 C38 1.40(2)
C34 H34 0.93
C38 H38 0.93
C39 H39 0.93
C41 H41 0.93
C47 H47 0.93

loop_
_geom_torsion_atom_site_label_1
_geom_torsion_atom_site_label_2
_geom_torsion_atom_site_label_3
_geom_torsion_atom_site_label_4
_geom_torsion
N21 Cu1 S3 C32 -178.1(7)
N17 Cu1 S3 C32 2.9(7)
N33 Cu1 S3 C32 30.0(16)
N35 Cu2 S5 C13 172.3(7)
N9 Cu2 S5 C13 -3.8(7)
N15 Cu2 S5 C13 -14(2)
N15 Cu2 N9 C47 -4.1(12)
S5 Cu2 N9 C47 178.5(12)
N15 Cu2 N9 N16 -178.9(11)
S5 Cu2 N9 N16 3.7(9)
Cu2 S5 C13 N11 179.1(13)
Cu2 S5 C13 N16 4.4(14)
N17 C7 C14 C28 -178.8(18)
N17 C7 C14 N33 0(2)
N35 Cu2 N15 C38 1.7(15)
N9 Cu2 N15 C38 177.7(15)
S5 Cu2 N15 C38 -171.7(14)
N35 Cu2 N15 C31 -171.5(11)
N9 Cu2 N15 C31 4.5(10)
S5 Cu2 N15 C31 15(3)
N11 C13 N16 N9 -177.4(13)
S5 C13 N16 N9 -2(2)
C47 N9 N16 C13 -176.2(16)
Cu2 N9 N16 C13 -1.8(18)
C14 C7 N17 N12 176.3(14)
C14 C7 N17 Cu1 -5(2)
C32 N12 N17 C7 -179.3(17)
C32 N12 N17 Cu1 1.8(18)
N33 Cu1 N17 C7 5.8(13)
S3 Cu1 N17 C7 178.1(13)
N33 Cu1 N17 N12 -175.2(11)
S3 Cu1 N17 N12 -3.0(10)
N33 Cu1 N21 C37 177(3)
S3 Cu1 N21 C37 5(3)
C28 C26 C27 C39 5(3)
N33 C14 C28 C26 0(3)
C7 C14 C28 C26 178.0(17)
C27 C26 C28 C14 -2(3)
C38 N15 C31 C41 1(2)
Cu2 N15 C31 C41 175.2(13)
C38 N15 C31 C47 -178.6(16)
Cu2 N15 C31 C47 -4.8(18)
N17 N12 C32 N29 176.2(14)
N17 N12 C32 S3 1(2)
Cu1 S3 C32 N29 -177.5(13)
Cu1 S3 C32 N12 -3.2(15)
C28 C14 N33 C39 0(2)
C7 C14 N33 C39 -178.8(14)
C28 C14 N33 Cu1 -176.6(14)
C7 C14 N33 Cu1 4.8(15)
N21 Cu1 N33 C39 -0.8(14)
N17 Cu1 N33 C39 178.5(14)
S3 Cu1 N33 C39 150.9(12)
N21 Cu1 N33 C14 175.2(10)
N17 Cu1 N33 C14 -5.6(10)
S3 Cu1 N33 C14 -33(2)
C41 C19 C34 C38 -2(3)
N15 Cu2 N35 C20 -155(3)
S5 Cu2 N35 C20 23(3)
C31 N15 C38 C34 -5(3)
Cu2 N15 C38 C34 -177.1(13)
C19 C34 C38 N15 5(3)
C14 N33 C39 C27 3(2)
Cu1 N33 C39 C27 178.9(13)
C26 C27 C39 N33 -6(3)
C34 C19 C41 C31 -1(3)
N15 C31 C41 C19 2(2)
C47 C31 C41 C19 -178.3(17)
N16 N9 C47 C31 176.8(14)
Cu2 N9 C47 C31 2.5(19)
C41 C31 C47 N9 -178.3(16)
N15 C31 C47 N9 2(2)
